data_2221522
loop_
_publ_author_name
'Hassan, Noor Doha'
'Tajuddin, Hairul Anuar'
'Abdullah, Zanariah'
'Ng, Seik Weng'

_publ_section_title
;
 1-Naphthyl quinoxalin-2-yl ether
;
_journal_coeditor_code TK2386
_journal_issue 4
_journal_name_full 'Acta Crystallographica Section E'
_journal_page_first o731
_journal_paper_doi 10.1107/S1600536809007867
_journal_volume 65
_journal_year 2009
_chemical_formula_iupac 'C18 H12 N2 O'
_chemical_formula_moiety 'C18 H12 N2 O'
_chemical_formula_sum 'C18 H12 N2 O'
_chemical_formula_weight 272.30
_chemical_name_systematic
;
1-Naphthyl quinoxalin-2-yl ether
;
_space_group_IT_number 41
_symmetry_cell_setting orthorhombic
_symmetry_space_group_name_Hall 'A 2 -2ab'
_symmetry_space_group_name_H-M 'A b a 2'
_atom_sites_solution_hydrogens geom
_atom_sites_solution_primary direct
_atom_sites_solution_secondary difmap
_audit_creation_method SHELXL-97
_cell_angle_alpha 90
_cell_angle_beta 90
_cell_angle_gamma 90
_cell_formula_units_Z 8
_cell_length_a 18.2758(6)
_cell_length_b 18.5123(6)
_cell_length_c 7.7947(3)
_cell_measurement_reflns_used 1495
_cell_measurement_temperature 118(2)
_cell_measurement_theta_max 21.2
_cell_measurement_theta_min 2.2
_cell_volume 2637.16(16)
_computing_cell_refinement 'SAINT (Bruker, 2007)'
_computing_data_collection 'APEX2 (Bruker, 2007)'
_computing_data_reduction 'SAINT (Bruker, 2007)'
_computing_molecular_graphics 'X-SEED (Barbour, 2001)'
_computing_publication_material 'publCIF (Westrip, 2009)'
_computing_structure_refinement 'SHELXL-97 (Sheldrick, 2008)'
_computing_structure_solution 'SHELXS-97 (Sheldrick, 2008)'
_diffrn_ambient_temperature 118(2)
_diffrn_measured_fraction_theta_full 1.000
_diffrn_measured_fraction_theta_max 1.000
_diffrn_measurement_device_type 'Bruker SMART APEX'
_diffrn_measurement_method \w
_diffrn_radiation_monochromator graphite
_diffrn_radiation_source 'fine-focus sealed tube'
_diffrn_radiation_type MoK\a
_diffrn_radiation_wavelength 0.71073
_diffrn_reflns_av_R_equivalents 0.071
_diffrn_reflns_av_sigmaI/netI 0.041
_diffrn_reflns_limit_h_max 23
_diffrn_reflns_limit_h_min -22
_diffrn_reflns_limit_k_max 23
_diffrn_reflns_limit_k_min -24
_diffrn_reflns_limit_l_max 10
_diffrn_reflns_limit_l_min -10
_diffrn_reflns_number 12370
_diffrn_reflns_theta_full 27.5
_diffrn_reflns_theta_max 27.5
_diffrn_reflns_theta_min 2.2
_diffrn_standards_decay_% 0
_diffrn_standards_interval_count 0
_diffrn_standards_interval_time 0
_diffrn_standards_number 0
_exptl_absorpt_coefficient_mu 0.087
_exptl_absorpt_correction_type none
_exptl_crystal_colour Colorless
_exptl_crystal_density_diffrn 1.372
_exptl_crystal_density_method 'not measured'
_exptl_crystal_description Prism
_exptl_crystal_F_000 1136
_exptl_crystal_size_max 0.12
_exptl_crystal_size_mid 0.04
_exptl_crystal_size_min 0.02
_refine_diff_density_max 0.19
_refine_diff_density_min -0.24
_refine_ls_extinction_method none
_refine_ls_goodness_of_fit_ref 1.02
_refine_ls_hydrogen_treatment constr
_refine_ls_matrix_type full
_refine_ls_number_parameters 190
_refine_ls_number_reflns 1626
_refine_ls_number_restraints 1
_refine_ls_restrained_S_all 1.02
_refine_ls_R_factor_all 0.055
_refine_ls_R_factor_gt 0.038
_refine_ls_shift/su_max 0.001
_refine_ls_shift/su_mean 0.001
_refine_ls_structure_factor_coef Fsqd
_refine_ls_weighting_details 'calc w=1/[\s^2^(Fo^2^)+(0.046P)^2^+0.5804P] where P=(Fo^2^+2Fc^2^)/3'
_refine_ls_weighting_scheme calc
_refine_ls_wR_factor_gt 0.079
_refine_ls_wR_factor_ref 0.087
_reflns_number_gt 1316
_reflns_number_total 1626
_reflns_threshold_expression I>2\s(I)
_cod_data_source_file tk2386.cif
_cod_data_source_block I
_cod_depositor_comments
;
The following automatic conversions were performed:
'_symmetry_cell_setting' value 'Orthorhombic' changed to 'orthorhombic'
according to '/home/saulius/struct/CIF-dictionaries/cif_core.dic'
dictionary named 'cif_core.dic' version 2.4.1 from
2010-06-29.

'_exptl_absorpt_correction_type' value 'None' changed to
'none' according to '/home/saulius/struct/CIF-dictionaries/cif_core.dic'
dictionary named 'cif_core.dic' version 2.4.1 from 2010-06-29.

Automatic conversion script
Id: cif_fix_enum 1527 2010-12-29 10:47:43Z saulius 

The following automatic conversions were performed:

'_symmetry_cell_setting' value 'Orthorhombic' changed to
'orthorhombic' according to
/home/saulius/struct/CIF-dictionaries/cif_core.dic dictionary named
'cif_core.dic' version 2.4.1 from
2010-06-29.

'_exptl_absorpt_correction_type' value 'None' changed to
'none' according to
/home/saulius/struct/CIF-dictionaries/cif_core.dic dictionary named
'cif_core.dic' version 2.4.1 from 2010-06-29.

Automatic conversion script
Id: cif_fix_values 1715 2011-07-08 13:25:40Z adriana 
;
_cod_original_cell_volume 2637.2(2)
_cod_original_sg_symbol_Hall 'A 2 -2ac'
_cod_database_code 2221522
_cod_database_fobs_code 2221522

loop_
_symmetry_equiv_pos_as_xyz
'x, y, z'
'-x, -y, z'
'x+1/2, -y+1/2, z'
'-x+1/2, y+1/2, z'
'x, y+1/2, z+1/2'
'-x, -y+1/2, z+1/2'
'x+1/2, -y+1, z+1/2'
'-x+1/2, y+1, z+1/2'

loop_
_atom_site_type_symbol
_atom_site_label
_atom_site_fract_x
_atom_site_fract_y
_atom_site_fract_z
_atom_site_U_iso_or_equiv
_atom_site_adp_type
_atom_site_calc_flag
_atom_site_refinement_flags
_atom_site_occupancy
_atom_site_disorder_assembly
_atom_site_disorder_group
O O1 0.19391(9) 0.24366(9) 0.5000(2) 0.0217(4) Uani d . 1 . .
N N1 0.15328(11) 0.34927(11) 0.3713(3) 0.0192(5) Uani d . 1 . .
N N2 0.30285(11) 0.38838(11) 0.3387(3) 0.0218(5) Uani d . 1 . .
C C1 0.12235(13) 0.21546(12) 0.4887(4) 0.0192(5) Uani d . 1 . .
C C2 0.07744(14) 0.22066(13) 0.6269(4) 0.0222(6) Uani d . 1 . .
H H2 0.0930 0.2454 0.7273 0.027 Uiso calc R 1 . .
C C3 0.00734(14) 0.18873(13) 0.6196(3) 0.0234(6) Uani d . 1 . .
H H3 -0.0246 0.1922 0.7155 0.028 Uiso calc R 1 . .
C C4 -0.01480(14) 0.15306(13) 0.4762(3) 0.0231(6) Uani d . 1 . .
H H4 -0.0619 0.1314 0.4737 0.028 Uiso calc R 1 . .
C C5 0.03121(13) 0.14761(12) 0.3301(3) 0.0198(5) Uani d . 1 . .
C C6 0.00887(15) 0.11230(14) 0.1784(4) 0.0269(6) Uani d . 1 . .
H H6 -0.0381 0.0903 0.1737 0.032 Uiso calc R 1 . .
C C7 0.05358(16) 0.10925(15) 0.0388(4) 0.0301(7) Uani d . 1 . .
H H7 0.0375 0.0857 -0.0627 0.036 Uiso calc R 1 . .
C C8 0.12373(16) 0.14110(15) 0.0448(4) 0.0278(6) Uani d . 1 . .
H H8 0.1546 0.1388 -0.0531 0.033 Uiso calc R 1 . .
C C9 0.14764(14) 0.17502(13) 0.1890(4) 0.0219(6) Uani d . 1 . .
H H9 0.1952 0.1957 0.1917 0.026 Uiso calc R 1 . .
C C10 0.10190(13) 0.17973(13) 0.3355(3) 0.0180(5) Uani d . 1 . .
C C11 0.20655(14) 0.30943(13) 0.4253(3) 0.0189(5) Uani d . 1 . .
C C12 0.28187(14) 0.32836(13) 0.4113(3) 0.0213(6) Uani d . 1 . .
H H12 0.3178 0.2964 0.4560 0.026 Uiso calc R 1 . .
C C13 0.24804(15) 0.43279(12) 0.2773(3) 0.0190(5) Uani d . 1 . .
C C14 0.26686(14) 0.49812(13) 0.1965(4) 0.0232(6) Uani d . 1 . .
H H14 0.3168 0.5114 0.1841 0.028 Uiso calc R 1 . .
C C15 0.21262(15) 0.54275(14) 0.1356(4) 0.0247(6) Uani d . 1 . .
H H15 0.2253 0.5866 0.0798 0.030 Uiso calc R 1 . .
C C16 0.13869(15) 0.52397(13) 0.1552(4) 0.0231(6) Uani d . 1 . .
H H16 0.1017 0.5552 0.1123 0.028 Uiso calc R 1 . .
C C17 0.11934(14) 0.46108(13) 0.2357(3) 0.0212(6) Uani d . 1 . .
H H17 0.0691 0.4494 0.2501 0.025 Uiso calc R 1 . .
C C18 0.17350(13) 0.41378(13) 0.2971(3) 0.0190(5) Uani d . 1 . .

loop_
_atom_site_aniso_label
_atom_site_aniso_U_11
_atom_site_aniso_U_22
_atom_site_aniso_U_33
_atom_site_aniso_U_12
_atom_site_aniso_U_13
_atom_site_aniso_U_23
O1 0.0185(9) 0.0192(9) 0.0275(10) -0.0015(7) -0.0032(8) 0.0043(8)
N1 0.0177(11) 0.0189(10) 0.0211(12) -0.0005(8) -0.0005(8) 0.0002(9)
N2 0.0202(11) 0.0228(11) 0.0223(11) -0.0011(8) -0.0006(10) -0.0001(10)
C1 0.0154(13) 0.0156(11) 0.0266(14) 0.0005(9) -0.0035(12) 0.0063(11)
C2 0.0246(14) 0.0183(12) 0.0237(14) 0.0038(10) -0.0013(12) 0.0002(11)
C3 0.0228(14) 0.0215(13) 0.0259(15) 0.0046(10) 0.0077(12) 0.0030(12)
C4 0.0164(13) 0.0212(12) 0.0316(16) 0.0026(9) 0.0011(12) 0.0054(12)
C5 0.0179(13) 0.0159(12) 0.0255(14) 0.0015(10) -0.0038(11) 0.0057(11)
C6 0.0244(14) 0.0236(13) 0.0326(16) -0.0003(11) -0.0065(13) -0.0009(13)
C7 0.0321(16) 0.0316(15) 0.0266(16) 0.0045(12) -0.0094(13) -0.0040(13)
C8 0.0325(15) 0.0312(15) 0.0198(14) 0.0087(12) 0.0021(12) 0.0017(12)
C9 0.0206(13) 0.0194(12) 0.0257(14) 0.0031(10) 0.0009(11) 0.0065(12)
C10 0.0184(12) 0.0152(11) 0.0205(13) 0.0019(9) -0.0007(11) 0.0045(10)
C11 0.0225(14) 0.0169(12) 0.0172(12) -0.0021(10) -0.0020(11) -0.0011(10)
C12 0.0193(14) 0.0229(13) 0.0217(13) 0.0016(10) -0.0012(11) -0.0018(11)
C13 0.0191(12) 0.0193(11) 0.0184(13) 0.0000(10) -0.0003(10) -0.0023(10)
C14 0.0226(14) 0.0226(12) 0.0243(14) -0.0037(10) 0.0031(12) -0.0002(12)
C15 0.0312(15) 0.0203(12) 0.0225(14) -0.0016(11) 0.0019(12) 0.0017(11)
C16 0.0243(14) 0.0199(12) 0.0252(14) 0.0032(10) -0.0034(12) -0.0006(11)
C17 0.0192(13) 0.0199(12) 0.0245(14) -0.0004(10) -0.0005(11) -0.0023(11)
C18 0.0205(13) 0.0160(11) 0.0204(13) -0.0010(10) 0.0000(11) -0.0043(11)

loop_
_atom_type_symbol
_atom_type_description
_atom_type_scat_dispersion_real
_atom_type_scat_dispersion_imag
_atom_type_scat_source
C C 0.0033 0.0000 'International Tables Vol C Tables 4.2.6.8 and 6.1.1.4'
H H 0.0000 0.0000 'International Tables Vol C Tables 4.2.6.8 and 6.1.1.4'
N N 0.0061 0.0000 'International Tables Vol C Tables 4.2.6.8 and 6.1.1.4'
O O 0.0106 0.0000 'International Tables Vol C Tables 4.2.6.8 and 6.1.1.4'

loop_
_geom_angle_atom_site_label_1
_geom_angle_atom_site_label_2
_geom_angle_atom_site_label_3
_geom_angle_site_symmetry_1
_geom_angle_site_symmetry_3
_geom_angle
_geom_angle_publ_flag
C11 O1 C1 . . 117.31(18) ?
C11 N1 C18 . . 115.4(2) ?
C12 N2 C13 . . 116.4(2) ?
C2 C1 O1 . . 119.0(2) ?
C2 C1 C10 . . 122.9(2) ?
O1 C1 C10 . . 118.1(2) ?
C1 C2 C3 . . 119.1(2) ?
C1 C2 H2 . . 120.5 ?
C3 C2 H2 . . 120.5 ?
C4 C3 C2 . . 120.4(2) ?
C4 C3 H3 . . 119.8 ?
C2 C3 H3 . . 119.8 ?
C3 C4 C5 . . 121.2(2) ?
C3 C4 H4 . . 119.4 ?
C5 C4 H4 . . 119.4 ?
C6 C5 C4 . . 122.3(2) ?
C6 C5 C10 . . 118.8(2) ?
C4 C5 C10 . . 119.0(2) ?
C7 C6 C5 . . 121.0(2) ?
C7 C6 H6 . . 119.5 ?
C5 C6 H6 . . 119.5 ?
C6 C7 C8 . . 120.0(3) ?
C6 C7 H7 . . 120.0 ?
C8 C7 H7 . . 120.0 ?
C9 C8 C7 . . 120.8(3) ?
C9 C8 H8 . . 119.6 ?
C7 C8 H8 . . 119.6 ?
C8 C9 C10 . . 120.3(2) ?
C8 C9 H9 . . 119.8 ?
C10 C9 H9 . . 119.8 ?
C1 C10 C9 . . 123.5(2) ?
C1 C10 C5 . . 117.4(2) ?
C9 C10 C5 . . 119.1(2) ?
N1 C11 O1 . . 121.3(2) ?
N1 C11 C12 . . 124.2(2) ?
O1 C11 C12 . . 114.5(2) ?
N2 C12 C11 . . 121.8(2) ?
N2 C12 H12 . . 119.1 ?
C11 C12 H12 . . 119.1 ?
N2 C13 C14 . . 119.3(2) ?
N2 C13 C18 . . 120.8(2) ?
C14 C13 C18 . . 119.9(2) ?
C15 C14 C13 . . 119.7(2) ?
C15 C14 H14 . . 120.2 ?
C13 C14 H14 . . 120.2 ?
C14 C15 C16 . . 120.5(2) ?
C14 C15 H15 . . 119.7 ?
C16 C15 H15 . . 119.7 ?
C17 C16 C15 . . 120.6(2) ?
C17 C16 H16 . . 119.7 ?
C15 C16 H16 . . 119.7 ?
C16 C17 C18 . . 120.3(2) ?
C16 C17 H17 . . 119.9 ?
C18 C17 H17 . . 119.9 ?
N1 C18 C17 . . 119.6(2) ?
N1 C18 C13 . . 121.3(2) ?
C17 C18 C13 . . 119.1(2) ?

loop_
_geom_bond_atom_site_label_1
_geom_bond_atom_site_label_2
_geom_bond_site_symmetry_2
_geom_bond_distance
_geom_bond_publ_flag
O1 C11 . 1.369(3) ?
O1 C1 . 1.411(3) ?
N1 C11 . 1.292(3) ?
N1 C18 . 1.378(3) ?
N2 C12 . 1.304(3) ?
N2 C13 . 1.382(3) ?
C1 C2 . 1.358(4) ?
C1 C10 . 1.415(3) ?
C2 C3 . 1.412(4) ?
C2 H2 . 0.9500 ?
C3 C4 . 1.360(4) ?
C3 H3 . 0.9500 ?
C4 C5 . 1.419(4) ?
C4 H4 . 0.9500 ?
C5 C6 . 1.411(4) ?
C5 C10 . 1.423(3) ?
C6 C7 . 1.362(4) ?
C6 H6 . 0.9500 ?
C7 C8 . 1.412(4) ?
C7 H7 . 0.9500 ?
C8 C9 . 1.360(4) ?
C8 H8 . 0.9500 ?
C9 C10 . 1.418(3) ?
C9 H9 . 0.9500 ?
C11 C12 . 1.425(3) ?
C12 H12 . 0.9500 ?
C13 C14 . 1.406(3) ?
C13 C18 . 1.415(4) ?
C14 C15 . 1.375(4) ?
C14 H14 . 0.9500 ?
C15 C16 . 1.404(4) ?
C15 H15 . 0.9500 ?
C16 C17 . 1.369(4) ?
C16 H16 . 0.9500 ?
C17 C18 . 1.405(3) ?
C17 H17 . 0.9500 ?

loop_
_geom_torsion_atom_site_label_1
_geom_torsion_atom_site_label_2
_geom_torsion_atom_site_label_3
_geom_torsion_atom_site_label_4
_geom_torsion_site_symmetry_1
_geom_torsion_site_symmetry_2
_geom_torsion_site_symmetry_3
_geom_torsion_site_symmetry_4
_geom_torsion
_geom_torsion_publ_flag
C11 O1 C1 C2 . . . . -101.4(3) ?
C11 O1 C1 C10 . . . . 81.6(3) ?
O1 C1 C2 C3 . . . . -176.3(2) ?
C10 C1 C2 C3 . . . . 0.5(3) ?
C1 C2 C3 C4 . . . . 0.2(3) ?
C2 C3 C4 C5 . . . . -0.7(4) ?
C3 C4 C5 C6 . . . . -178.6(2) ?
C3 C4 C5 C10 . . . . 0.5(3) ?
C4 C5 C6 C7 . . . . 178.6(2) ?
C10 C5 C6 C7 . . . . -0.5(4) ?
C5 C6 C7 C8 . . . . 0.6(4) ?
C6 C7 C8 C9 . . . . 0.1(4) ?
C7 C8 C9 C10 . . . . -0.8(4) ?
C2 C1 C10 C9 . . . . 178.8(2) ?
O1 C1 C10 C9 . . . . -4.4(3) ?
C2 C1 C10 C5 . . . . -0.7(3) ?
O1 C1 C10 C5 . . . . 176.1(2) ?
C8 C9 C10 C1 . . . . -178.6(2) ?
C8 C9 C10 C5 . . . . 0.9(4) ?
C6 C5 C10 C1 . . . . 179.3(2) ?
C4 C5 C10 C1 . . . . 0.2(3) ?
C6 C5 C10 C9 . . . . -0.2(3) ?
C4 C5 C10 C9 . . . . -179.3(2) ?
C18 N1 C11 O1 . . . . -179.3(2) ?
C18 N1 C11 C12 . . . . -0.3(4) ?
C1 O1 C11 N1 . . . . 10.9(3) ?
C1 O1 C11 C12 . . . . -168.2(2) ?
C13 N2 C12 C11 . . . . 0.4(4) ?
N1 C11 C12 N2 . . . . -1.0(4) ?
O1 C11 C12 N2 . . . . 178.1(2) ?
C12 N2 C13 C14 . . . . -179.6(2) ?
C12 N2 C13 C18 . . . . 1.4(4) ?
N2 C13 C14 C15 . . . . -179.7(2) ?
C18 C13 C14 C15 . . . . -0.7(4) ?
C13 C14 C15 C16 . . . . 0.7(4) ?
C14 C15 C16 C17 . . . . 0.2(4) ?
C15 C16 C17 C18 . . . . -1.2(4) ?
C11 N1 C18 C17 . . . . -179.5(2) ?
C11 N1 C18 C13 . . . . 2.1(3) ?
C16 C17 C18 N1 . . . . -177.3(2) ?
C16 C17 C18 C13 . . . . 1.2(4) ?
N2 C13 C18 N1 . . . . -2.8(4) ?
C14 C13 C18 N1 . . . . 178.2(2) ?
N2 C13 C18 C17 . . . . 178.8(2) ?
C14 C13 C18 C17 . . . . -0.3(4) ?

loop_
_cod_related_entry_id
_cod_related_entry_database
_cod_related_entry_code
1 ChemSpider 24741890
